data_7016792
loop_
_publ_author_name
'Motoyama, Keiko'
'Li, Huifang'
'Koike, Takashi'
'Hatakeyama, Makoto'
'Yokojima, Satoshi'
'Nakamura, Shinichiro'
'Akita, Munetaka'

_publ_section_title
;
 Photo- and electro-chromic organometallics with dithienylethene (DTE)
 linker, L(2)CpM-DTE-MCpL(2): Dually stimuli-responsive molecular
 switch.
;
_journal_issue 40
_journal_name_full 'Dalton transactions (Cambridge, England : 2003)'
_journal_page_first 10643
_journal_page_last 10657
_journal_paper_doi 10.1039/c1dt10727e
_journal_volume 40
_journal_year 2011
_chemical_formula_sum 'C40 H40 Cl2 F6 Fe2 O4 S2'
_chemical_formula_weight 945.44
_chemical_name_systematic
;
?
;
_space_group_IT_number 2
_symmetry_cell_setting triclinic
_symmetry_Int_Tables_number 2
_symmetry_space_group_name_Hall '-P 1'
_symmetry_space_group_name_H-M 'P -1'
_atom_sites_solution_hydrogens geom
_atom_sites_solution_primary direct
_atom_sites_solution_secondary difmap
_audit_creation_method SHELXL-97
_cell_angle_alpha 101.002(5)
_cell_angle_beta 103.323(11)
_cell_angle_gamma 98.326(12)
_cell_formula_units_Z 2
_cell_length_a 9.1297(12)
_cell_length_b 13.572(3)
_cell_length_c 18.309(4)
_cell_measurement_reflns_used 5599
_cell_measurement_temperature 213(2)
_cell_measurement_theta_max 27.5
_cell_measurement_theta_min 3.1
_cell_volume 2124.3(7)
_computing_structure_refinement 'SHELXL-97 (Sheldrick, 1997)'
_computing_structure_solution 'SHELXS-97 (Sheldrick, 1990)'
_diffrn_ambient_temperature 213(2)
_diffrn_detector_area_resol_mean 10.00
_diffrn_measured_fraction_theta_full 0.905
_diffrn_measured_fraction_theta_max 0.905
_diffrn_measurement_device_type 'Rigaku RAXIS-IV Imaging Plate'
_diffrn_measurement_method \w
_diffrn_radiation_monochromator graphite
_diffrn_radiation_source 'fine-focus sealed tube'
_diffrn_radiation_type MoK\a
_diffrn_radiation_wavelength 0.71075
_diffrn_reflns_av_R_equivalents 0.0768
_diffrn_reflns_av_sigmaI/netI 0.0920
_diffrn_reflns_limit_h_max 11
_diffrn_reflns_limit_h_min -11
_diffrn_reflns_limit_k_max 17
_diffrn_reflns_limit_k_min -17
_diffrn_reflns_limit_l_max 23
_diffrn_reflns_limit_l_min -23
_diffrn_reflns_number 17161
_diffrn_reflns_theta_full 27.49
_diffrn_reflns_theta_max 27.49
_diffrn_reflns_theta_min 3.06
_exptl_absorpt_coefficient_mu 0.972
_exptl_absorpt_correction_T_max 0.907
_exptl_absorpt_correction_T_min 0.708
_exptl_absorpt_correction_type multi-scan
_exptl_absorpt_process_details '(Higashi, 1995)'
_exptl_crystal_colour yellow
_exptl_crystal_density_diffrn 1.478
_exptl_crystal_density_method 'not measured'
_exptl_crystal_description block
_exptl_crystal_F_000 968
_exptl_crystal_size_max 0.3
_exptl_crystal_size_mid 0.3
_exptl_crystal_size_min 0.2
_refine_diff_density_max 1.377
_refine_diff_density_min -0.807
_refine_diff_density_rms 0.082
_refine_ls_extinction_method none
_refine_ls_goodness_of_fit_ref 0.942
_refine_ls_hydrogen_treatment constr
_refine_ls_matrix_type full
_refine_ls_number_parameters 533
_refine_ls_number_reflns 8830
_refine_ls_number_restraints 6
_refine_ls_restrained_S_all 0.944
_refine_ls_R_factor_all 0.0877
_refine_ls_R_factor_gt 0.0577
_refine_ls_shift/su_max 0.001
_refine_ls_shift/su_mean 0.000
_refine_ls_structure_factor_coef Fsqd
_refine_ls_weighting_details 'calc w=1/[\s^2^(Fo^2^)+(0.1000P)^2^+0.0000P] where P=(Fo^2^+2Fc^2^)/3'
_refine_ls_weighting_scheme calc
_refine_ls_wR_factor_gt 0.1537
_refine_ls_wR_factor_ref 0.1688
_reflns_number_gt 6061
_reflns_number_total 8830
_reflns_threshold_expression >2sigma(I)
_cod_data_source_file c1dt10727e.txt
_cod_data_source_block 1091_FeCp*(CO)2_open
_cod_original_cell_volume 2124.2(7)
_cod_original_sg_symbol_H-M 'P -1 '
_cod_database_code 7016792

loop_
_symmetry_equiv_pos_as_xyz
'x, y, z'
'-x, -y, -z'

loop_
_atom_site_label
_atom_site_type_symbol
_atom_site_fract_x
_atom_site_fract_y
_atom_site_fract_z
_atom_site_U_iso_or_equiv
_atom_site_adp_type
_atom_site_occupancy
_atom_site_symmetry_multiplicity
_atom_site_calc_flag
_atom_site_refinement_flags
Fe1 Fe 0.12384(6) 0.52774(4) 0.68695(3) 0.03011(15) Uani 1 1 d .
Fe2 Fe 0.45560(5) 0.90146(4) 1.31042(3) 0.02846(15) Uani 1 1 d .
Cl1 Cl -0.00410(15) 0.07296(12) 0.22458(8) 0.0661(4) Uani 1 1 d .
Cl2 Cl 0.0790(3) 0.1728(2) 0.38717(11) 0.1319(10) Uani 1 1 d .
S1 S 0.29018(10) 0.72372(8) 0.82970(5) 0.0339(2) Uani 1 1 d .
S2 S 0.37162(11) 0.70609(8) 1.16650(5) 0.0348(2) Uani 1 1 d .
F1 F -0.1048(4) 0.8852(3) 1.0914(2) 0.119(2) Uani 1 1 d D
F2 F -0.1800(4) 0.7289(4) 1.0923(2) 0.129(2) Uani 1 1 d D
F3 F -0.2799(7) 0.8673(4) 0.9665(2) 0.163(3) Uani 1 1 d D
F4 F -0.3872(4) 0.7272(5) 0.9773(2) 0.157(3) Uani 1 1 d D
F5 F -0.2279(4) 0.7593(4) 0.84862(18) 0.0918(14) Uani 1 1 d D
F6 F -0.2673(3) 0.6257(3) 0.8878(2) 0.0848(11) Uani 1 1 d D
O131 O -0.1984(4) 0.5342(3) 0.6335(2) 0.0659(11) Uani 1 1 d .
O132 O 0.2447(4) 0.6854(3) 0.6165(2) 0.0646(10) Uani 1 1 d .
O231 O 0.1777(3) 0.9338(3) 1.35561(19) 0.0520(8) Uani 1 1 d .
O232 O 0.4734(4) 0.7244(3) 1.3772(2) 0.0624(10) Uani 1 1 d .
C1 C -0.0235(4) 0.7348(3) 0.9473(2) 0.0314(8) Uani 1 1 d .
C2 C 0.0081(4) 0.7620(3) 1.0259(2) 0.0304(8) Uani 1 1 d .
C3 C -0.1290(5) 0.7889(3) 1.0490(2) 0.0481(12) Uani 1 1 d D
C4 C -0.2489(4) 0.7762(3) 0.9767(3) 0.0538(13) Uani 1 1 d D
C5 C -0.1918(4) 0.7244(3) 0.91302(18) 0.0481(12) Uani 1 1 d D
C111 C 0.2170(4) 0.7708(3) 0.9058(2) 0.0313(8) Uani 1 1 d .
C112 C 0.0754(4) 0.7132(3) 0.8963(2) 0.0305(8) Uani 1 1 d .
C113 C 0.0276(4) 0.6318(3) 0.8270(2) 0.0325(8) Uani 1 1 d .
C114 C 0.1320(4) 0.6256(3) 0.7841(2) 0.0324(8) Uani 1 1 d .
C115 C 0.3041(5) 0.8626(3) 0.9671(2) 0.0420(10) Uani 1 1 d .
H2 H 0.3529 0.8415 1.0122 0.042 Uiso 1 1 calc R
H3 H 0.2350 0.9060 0.9796 0.042 Uiso 1 1 calc R
H4 H 0.3808 0.8996 0.9489 0.042 Uiso 1 1 calc R
C120 C 0.2483(4) 0.4420(3) 0.7567(2) 0.0350(9) Uani 1 1 d .
C121 C 0.0969(5) 0.3869(3) 0.7190(2) 0.0374(9) Uani 1 1 d .
C122 C 0.0805(5) 0.3703(3) 0.6370(2) 0.0379(9) Uani 1 1 d .
C123 C 0.2194(5) 0.4178(3) 0.6259(2) 0.0369(9) Uani 1 1 d .
C124 C 0.3232(4) 0.4630(3) 0.6999(2) 0.0361(9) Uani 1 1 d .
C125 C 0.3210(5) 0.4678(4) 0.8418(2) 0.0451(10) Uani 1 1 d .
H5 H 0.3724 0.4142 0.8552 0.045 Uiso 1 1 calc R
H6 H 0.2432 0.4744 0.8689 0.045 Uiso 1 1 calc R
H7 H 0.3940 0.5312 0.8560 0.045 Uiso 1 1 calc R
C126 C -0.0201(5) 0.3461(4) 0.7566(3) 0.0526(12) Uani 1 1 d .
H8 H -0.0051 0.3899 0.8066 0.053 Uiso 1 1 calc R
H9 H -0.0093 0.2783 0.7620 0.053 Uiso 1 1 calc R
H10 H -0.1212 0.3437 0.7253 0.053 Uiso 1 1 calc R
C127 C -0.0573(6) 0.3054(4) 0.5756(3) 0.0584(13) Uani 1 1 d .
H11 H -0.1494 0.3207 0.5878 0.058 Uiso 1 1 calc R
H12 H -0.0555 0.2343 0.5732 0.058 Uiso 1 1 calc R
H13 H -0.0545 0.3198 0.5265 0.058 Uiso 1 1 calc R
C128 C 0.2551(6) 0.4148(4) 0.5493(3) 0.0575(13) Uani 1 1 d .
H14 H 0.2989 0.3560 0.5357 0.057 Uiso 1 1 calc R
H15 H 0.3270 0.4758 0.5529 0.057 Uiso 1 1 calc R
H16 H 0.1623 0.4108 0.5104 0.057 Uiso 1 1 calc R
C129 C 0.4870(5) 0.5176(4) 0.7149(3) 0.0547(12) Uani 1 1 d .
H17 H 0.5545 0.4704 0.7232 0.055 Uiso 1 1 calc R
H18 H 0.5120 0.5729 0.7599 0.055 Uiso 1 1 calc R
H19 H 0.4988 0.5442 0.6712 0.055 Uiso 1 1 calc R
C131 C -0.0713(5) 0.5329(4) 0.6545(2) 0.0437(10) Uani 1 1 d .
C132 C 0.1960(5) 0.6243(4) 0.6455(2) 0.0420(10) Uani 1 1 d .
C211 C 0.2280(4) 0.6831(3) 1.0820(2) 0.0305(8) Uani 1 1 d .
C212 C 0.1455(4) 0.7605(3) 1.0853(2) 0.0285(8) Uani 1 1 d .
C213 C 0.2026(4) 0.8365(3) 1.1572(2) 0.0288(8) Uani 1 1 d .
C214 C 0.3280(4) 0.8201(3) 1.2080(2) 0.0298(8) Uani 1 1 d .
C215 C 0.2070(5) 0.5883(4) 1.0204(2) 0.0469(11) Uani 1 1 d .
H21 H 0.1004 0.5666 0.9931 0.047 Uiso 1 1 calc R
H22 H 0.2413 0.5351 1.0436 0.047 Uiso 1 1 calc R
H23 H 0.2659 0.6024 0.9851 0.047 Uiso 1 1 calc R
C220 C 0.5875(4) 1.0457(3) 1.3739(2) 0.0372(9) Uani 1 1 d .
C221 C 0.6805(4) 0.9718(4) 1.3763(2) 0.0404(10) Uani 1 1 d .
C222 C 0.6810(4) 0.9275(3) 1.2984(2) 0.0360(9) Uani 1 1 d .
C223 C 0.5919(4) 0.9779(3) 1.2493(2) 0.0348(9) Uani 1 1 d .
C224 C 0.5284(4) 1.0486(3) 1.2941(2) 0.0366(9) Uani 1 1 d .
C225 C 0.5619(6) 1.1152(4) 1.4422(3) 0.0533(12) Uani 1 1 d .
H24 H 0.6388 1.1769 1.4579 0.053 Uiso 1 1 calc R
H25 H 0.5686 1.0814 1.4840 0.053 Uiso 1 1 calc R
H26 H 0.4621 1.1318 1.4283 0.053 Uiso 1 1 calc R
C226 C 0.7746(5) 0.9483(5) 1.4472(3) 0.0582(14) Uani 1 1 d .
H27 H 0.7335 0.9699 1.4900 0.058 Uiso 1 1 calc R
H28 H 0.8789 0.9841 1.4583 0.058 Uiso 1 1 calc R
H29 H 0.7718 0.8760 1.4385 0.058 Uiso 1 1 calc R
C227 C 0.7721(5) 0.8495(4) 1.2754(3) 0.0523(12) Uani 1 1 d .
H30 H 0.7216 0.8098 1.2241 0.052 Uiso 1 1 calc R
H31 H 0.7803 0.8051 1.3106 0.052 Uiso 1 1 calc R
H32 H 0.8729 0.8834 1.2769 0.052 Uiso 1 1 calc R
C228 C 0.5730(5) 0.9620(4) 1.1635(2) 0.0470(11) Uani 1 1 d .
H33 H 0.4773 0.9784 1.1397 0.047 Uiso 1 1 calc R
H34 H 0.5735 0.8918 1.1421 0.047 Uiso 1 1 calc R
H35 H 0.6561 1.0056 1.1543 0.047 Uiso 1 1 calc R
C229 C 0.4330(5) 1.1212(4) 1.2654(3) 0.0534(12) Uani 1 1 d .
H36 H 0.3711 1.1393 1.2998 0.053 Uiso 1 1 calc R
H37 H 0.3676 1.0890 1.2147 0.053 Uiso 1 1 calc R
H38 H 0.4990 1.1818 1.2632 0.053 Uiso 1 1 calc R
C231 C 0.2878(4) 0.9224(3) 1.3364(2) 0.0351(9) Uani 1 1 d .
C232 C 0.4648(5) 0.7925(4) 1.3492(2) 0.0401(10) Uani 1 1 d .
C300 C -0.003(2) 0.1729(9) 0.2952(6) 0.155(6) Uani 1 1 d .
H1 H -0.070(5) 0.574(3) 0.816(2) 0.035(11) Uiso 1 1 d .
H20 H 0.166(4) 0.894(3) 1.1669(19) 0.015(8) Uiso 1 1 d .
H39 H 0.042(8) 0.221(5) 0.289(4) 0.052(19) Uiso 1 1 d .
H40 H -0.068(9) 0.206(7) 0.287(4) 0.10(2) Uiso 1 1 d .

loop_
_atom_site_aniso_label
_atom_site_aniso_U_11
_atom_site_aniso_U_22
_atom_site_aniso_U_33
_atom_site_aniso_U_23
_atom_site_aniso_U_13
_atom_site_aniso_U_12
Fe1 0.0322(3) 0.0354(3) 0.0208(3) 0.0048(2) 0.00695(19) 0.0029(2)
Fe2 0.0257(3) 0.0367(3) 0.0203(3) 0.0071(2) 0.00263(18) 0.0024(2)
Cl1 0.0611(8) 0.0663(9) 0.0635(9) 0.0058(7) 0.0101(6) 0.0117(6)
Cl2 0.198(3) 0.125(2) 0.0602(11) -0.0042(11) -0.0012(13) 0.0864(18)
S1 0.0333(5) 0.0396(6) 0.0272(5) 0.0053(4) 0.0096(3) 0.0023(4)
S2 0.0352(5) 0.0407(6) 0.0265(5) 0.0059(4) 0.0031(3) 0.0122(4)
F1 0.060(2) 0.150(4) 0.096(3) -0.074(3) -0.0201(18) 0.060(2)
F2 0.071(2) 0.279(7) 0.114(3) 0.136(4) 0.066(2) 0.090(3)
F3 0.246(6) 0.154(5) 0.072(3) -0.016(3) -0.031(3) 0.160(5)
F4 0.073(2) 0.287(8) 0.058(2) -0.028(3) 0.0241(19) -0.057(3)
F5 0.065(2) 0.184(4) 0.060(2) 0.070(2) 0.0222(15) 0.066(2)
F6 0.0456(17) 0.087(3) 0.089(3) -0.027(2) 0.0026(15) -0.0053(16)
O131 0.040(2) 0.104(3) 0.053(2) 0.019(2) 0.0051(15) 0.0201(18)
O132 0.089(3) 0.058(2) 0.053(2) 0.0279(19) 0.0274(19) 0.0008(19)
O231 0.0417(17) 0.064(2) 0.051(2) 0.0066(17) 0.0192(14) 0.0098(15)
O232 0.081(3) 0.053(2) 0.058(2) 0.0306(19) 0.0118(18) 0.0163(18)
C1 0.0258(18) 0.040(2) 0.0243(18) 0.0049(16) 0.0027(13) 0.0053(15)
C2 0.0283(18) 0.038(2) 0.0219(18) 0.0034(16) 0.0046(13) 0.0050(15)
C3 0.048(3) 0.074(4) 0.024(2) 0.007(2) 0.0105(17) 0.023(2)
C4 0.039(2) 0.080(4) 0.040(3) 0.002(2) 0.0086(18) 0.022(2)
C5 0.031(2) 0.082(4) 0.025(2) 0.007(2) -0.0030(15) 0.015(2)
C111 0.0358(19) 0.035(2) 0.0213(18) 0.0068(16) 0.0042(14) 0.0061(15)
C112 0.0320(18) 0.036(2) 0.0196(17) 0.0033(15) 0.0019(13) 0.0074(15)
C113 0.0337(19) 0.042(2) 0.0178(17) 0.0039(16) 0.0041(13) 0.0042(16)
C114 0.0349(19) 0.036(2) 0.0247(19) 0.0082(16) 0.0039(14) 0.0068(15)
C115 0.045(2) 0.041(3) 0.032(2) 0.0007(19) 0.0081(17) -0.0064(18)
C120 0.041(2) 0.037(2) 0.0255(19) 0.0054(17) 0.0072(15) 0.0093(17)
C121 0.045(2) 0.035(2) 0.033(2) 0.0087(18) 0.0111(16) 0.0053(17)
C122 0.039(2) 0.038(2) 0.030(2) 0.0008(17) 0.0043(15) 0.0011(16)
C123 0.044(2) 0.038(2) 0.029(2) 0.0024(17) 0.0142(16) 0.0071(17)
C124 0.035(2) 0.038(2) 0.032(2) 0.0005(18) 0.0108(15) 0.0059(16)
C125 0.054(3) 0.052(3) 0.027(2) 0.008(2) 0.0030(17) 0.018(2)
C126 0.051(3) 0.065(3) 0.049(3) 0.027(3) 0.021(2) 0.006(2)
C127 0.056(3) 0.050(3) 0.048(3) -0.002(2) -0.005(2) -0.006(2)
C128 0.077(3) 0.064(4) 0.037(3) 0.008(2) 0.028(2) 0.018(3)
C129 0.037(2) 0.058(3) 0.063(3) 0.006(3) 0.013(2) 0.003(2)
C131 0.048(3) 0.055(3) 0.024(2) 0.0060(19) 0.0077(17) 0.006(2)
C132 0.048(2) 0.048(3) 0.030(2) 0.007(2) 0.0113(17) 0.0102(19)
C211 0.0349(19) 0.036(2) 0.0213(18) 0.0073(16) 0.0075(14) 0.0081(15)
C212 0.0294(18) 0.035(2) 0.0210(17) 0.0073(15) 0.0072(13) 0.0042(14)
C213 0.0284(18) 0.034(2) 0.0220(18) 0.0035(15) 0.0064(13) 0.0054(15)
C214 0.0298(17) 0.037(2) 0.0212(17) 0.0086(16) 0.0059(13) 0.0017(15)
C215 0.059(3) 0.044(3) 0.033(2) 0.005(2) 0.0036(19) 0.017(2)
C220 0.034(2) 0.039(2) 0.030(2) 0.0033(18) 0.0047(15) -0.0083(16)
C221 0.0250(19) 0.053(3) 0.034(2) 0.0086(19) -0.0027(14) -0.0028(16)
C222 0.0228(18) 0.050(3) 0.035(2) 0.0139(19) 0.0058(14) 0.0047(16)
C223 0.0247(17) 0.048(3) 0.029(2) 0.0135(18) 0.0052(13) -0.0050(15)
C224 0.033(2) 0.039(2) 0.034(2) 0.0126(18) 0.0052(15) -0.0034(16)
C225 0.063(3) 0.044(3) 0.041(3) -0.005(2) 0.015(2) -0.008(2)
C226 0.041(2) 0.087(4) 0.038(3) 0.024(3) -0.0036(18) -0.001(2)
C227 0.036(2) 0.065(3) 0.062(3) 0.020(3) 0.015(2) 0.015(2)
C228 0.038(2) 0.070(3) 0.029(2) 0.016(2) 0.0068(16) -0.003(2)
C229 0.047(3) 0.054(3) 0.064(3) 0.027(3) 0.012(2) 0.010(2)
C231 0.037(2) 0.037(2) 0.0246(19) 0.0059(17) 0.0008(15) -0.0009(16)
C232 0.041(2) 0.046(3) 0.028(2) 0.0065(19) 0.0042(16) 0.0049(18)
C300 0.265(15) 0.071(7) 0.087(6) -0.013(5) -0.046(8) 0.091(9)

loop_
_atom_type_symbol
_atom_type_description
_atom_type_scat_dispersion_real
_atom_type_scat_dispersion_imag
_atom_type_scat_source
C C 0.0033 0.0016 'International Tables Vol C Tables 4.2.6.8 and 6.1.1.4'
H H 0.0000 0.0000 'International Tables Vol C Tables 4.2.6.8 and 6.1.1.4'
O O 0.0106 0.0060 'International Tables Vol C Tables 4.2.6.8 and 6.1.1.4'
F F 0.0171 0.0103 'International Tables Vol C Tables 4.2.6.8 and 6.1.1.4'
S S 0.1246 0.1234 'International Tables Vol C Tables 4.2.6.8 and 6.1.1.4'
Cl Cl 0.1484 0.1585 'International Tables Vol C Tables 4.2.6.8 and 6.1.1.4'
Fe Fe 0.3463 0.8444 'International Tables Vol C Tables 4.2.6.8 and 6.1.1.4'

loop_
_geom_angle_atom_site_label_1
_geom_angle_atom_site_label_2
_geom_angle_atom_site_label_3
_geom_angle
C132 Fe1 C131 96.7(2)
C132 Fe1 C114 93.48(19)
C131 Fe1 C114 88.15(18)
C132 Fe1 C122 124.69(19)
C131 Fe1 C122 91.7(2)
C114 Fe1 C122 141.52(17)
C132 Fe1 C121 158.64(18)
C131 Fe1 C121 98.6(2)
C114 Fe1 C121 101.81(16)
C122 Fe1 C121 40.24(16)
C132 Fe1 C123 92.62(18)
C131 Fe1 C123 120.54(19)
C114 Fe1 C123 149.68(15)
C122 Fe1 C123 39.29(16)
C121 Fe1 C123 66.74(16)
C132 Fe1 C124 94.59(18)
C131 Fe1 C124 157.6(2)
C114 Fe1 C124 110.36(15)
C122 Fe1 C124 66.07(16)
C121 Fe1 C124 66.22(16)
C123 Fe1 C124 39.49(15)
C132 Fe1 C120 128.46(18)
C131 Fe1 C120 134.76(19)
C114 Fe1 C120 87.45(15)
C122 Fe1 C120 65.94(15)
C121 Fe1 C120 39.11(15)
C123 Fe1 C120 65.78(15)
C124 Fe1 C120 39.00(15)
C231 Fe2 C232 93.83(19)
C231 Fe2 C214 89.16(17)
C232 Fe2 C214 93.04(18)
C231 Fe2 C220 94.90(18)
C232 Fe2 C220 120.61(18)
C214 Fe2 C220 145.63(16)
C231 Fe2 C221 125.22(18)
C232 Fe2 C221 91.59(18)
C214 Fe2 C221 144.88(16)
C220 Fe2 C221 38.96(17)
C231 Fe2 C222 161.03(19)
C232 Fe2 C222 97.91(18)
C214 Fe2 C222 104.96(16)
C220 Fe2 C222 66.28(17)
C221 Fe2 C222 39.95(16)
C231 Fe2 C224 98.12(18)
C232 Fe2 C224 158.00(17)
C214 Fe2 C224 105.50(15)
C220 Fe2 C224 40.14(15)
C221 Fe2 C224 66.43(16)
C222 Fe2 C224 66.25(16)
C231 Fe2 C223 132.42(18)
C232 Fe2 C223 133.70(18)
C214 Fe2 C223 86.62(15)
C220 Fe2 C223 65.65(16)
C221 Fe2 C223 65.59(15)
C222 Fe2 C223 38.86(15)
C224 Fe2 C223 38.92(16)
C111 S1 C114 94.79(19)
C211 S2 C214 95.22(18)
C2 C1 C112 131.4(3)
C2 C1 C5 109.4(3)
C112 C1 C5 119.2(3)
C1 C2 C212 130.3(3)
C1 C2 C3 110.0(3)
C212 C2 C3 119.5(3)
F1 C3 F2 105.1(4)
F1 C3 C4 109.5(3)
F2 C3 C4 109.5(3)
F1 C3 C2 113.6(3)
F2 C3 C2 113.1(3)
C4 C3 C2 106.1(3)
F4 C4 F3 101.1(5)
F4 C4 C3 113.8(4)
F3 C4 C3 110.9(4)
F4 C4 C5 112.7(4)
F3 C4 C5 111.3(4)
C3 C4 C5 107.2(3)
F5 C5 F6 101.5(4)
F5 C5 C4 113.7(4)
F6 C5 C4 109.3(3)
F5 C5 C1 114.7(3)
F6 C5 C1 113.0(3)
C4 C5 C1 104.8(3)
C112 C111 C115 129.7(4)
C112 C111 S1 109.4(3)
C115 C111 S1 120.9(3)
C111 C112 C113 112.9(3)
C111 C112 C1 124.2(4)
C113 C112 C1 122.7(3)
C114 C113 C112 114.9(4)
C113 C114 S1 108.0(3)
C113 C114 Fe1 130.6(3)
S1 C114 Fe1 121.4(2)
C121 C120 C124 108.6(3)
C121 C120 C125 125.8(4)
C124 C120 C125 125.4(4)
C121 C120 Fe1 69.2(2)
C124 C120 Fe1 69.8(2)
C125 C120 Fe1 129.9(3)
C120 C121 C122 107.2(3)
C120 C121 C126 126.6(4)
C122 C121 C126 126.1(4)
C120 C121 Fe1 71.7(2)
C122 C121 Fe1 69.7(2)
C126 C121 Fe1 127.4(3)
C123 C122 C121 108.1(3)
C123 C122 C127 127.0(4)
C121 C122 C127 124.7(4)
C123 C122 Fe1 70.6(2)
C121 C122 Fe1 70.0(2)
C127 C122 Fe1 129.0(3)
C122 C123 C124 108.1(3)
C122 C123 C128 125.9(4)
C124 C123 C128 125.9(4)
C122 C123 Fe1 70.1(2)
C124 C123 Fe1 70.8(2)
C128 C123 Fe1 127.9(3)
C120 C124 C123 108.0(3)
C120 C124 C129 126.1(4)
C123 C124 C129 125.8(4)
C120 C124 Fe1 71.2(2)
C123 C124 Fe1 69.8(2)
C129 C124 Fe1 127.6(3)
O131 C131 Fe1 178.7(5)
O132 C132 Fe1 177.7(4)
C212 C211 C215 130.5(3)
C212 C211 S2 109.5(3)
C215 C211 S2 119.9(3)
C211 C212 C213 112.2(3)
C211 C212 C2 124.4(3)
C213 C212 C2 123.3(3)
C214 C213 C212 115.4(4)
C213 C214 S2 107.6(3)
C213 C214 Fe2 132.1(3)
S2 C214 Fe2 120.23(19)
C221 C220 C224 108.2(4)
C221 C220 C225 126.4(4)
C224 C220 C225 125.4(4)
C221 C220 Fe2 70.5(2)
C224 C220 Fe2 70.1(2)
C225 C220 Fe2 128.3(3)
C220 C221 C222 108.2(3)
C220 C221 C226 126.7(4)
C222 C221 C226 125.0(4)
C220 C221 Fe2 70.5(2)
C222 C221 Fe2 70.0(2)
C226 C221 Fe2 129.0(3)
C223 C222 C221 107.6(4)
C223 C222 C227 126.7(4)
C221 C222 C227 125.5(4)
C223 C222 Fe2 72.0(2)
C221 C222 Fe2 70.0(2)
C227 C222 Fe2 127.7(3)
C222 C223 C224 108.9(3)
C222 C223 C228 125.4(4)
C224 C223 C228 125.6(4)
C222 C223 Fe2 69.2(2)
C224 C223 Fe2 69.3(2)
C228 C223 Fe2 129.4(3)
C223 C224 C220 107.1(4)
C223 C224 C229 126.4(4)
C220 C224 C229 126.2(4)
C223 C224 Fe2 71.8(2)
C220 C224 Fe2 69.8(2)
C229 C224 Fe2 128.8(3)
O231 C231 Fe2 177.3(4)
O232 C232 Fe2 177.3(4)
Cl2 C300 Cl1 119.1(5)

loop_
_geom_bond_atom_site_label_1
_geom_bond_atom_site_label_2
_geom_bond_distance
Fe1 C132 1.758(5)
Fe1 C131 1.760(5)
Fe1 C114 1.986(4)
Fe1 C122 2.097(4)
Fe1 C121 2.101(4)
Fe1 C123 2.104(4)
Fe1 C124 2.118(4)
Fe1 C120 2.135(4)
Fe2 C231 1.750(4)
Fe2 C232 1.763(5)
Fe2 C214 1.980(4)
Fe2 C220 2.106(4)
Fe2 C221 2.106(4)
Fe2 C222 2.106(4)
Fe2 C224 2.111(4)
Fe2 C223 2.143(4)
Cl1 C300 1.682(10)
Cl2 C300 1.679(10)
S1 C111 1.734(4)
S1 C114 1.737(4)
S2 C211 1.724(4)
S2 C214 1.732(4)
F1 C3 1.345(2)
F2 C3 1.347(2)
F3 C4 1.345(2)
F4 C4 1.342(2)
F5 C5 1.3429(19)
F6 C5 1.353(2)
O131 C131 1.139(5)
O132 C132 1.155(5)
O231 C231 1.161(5)
O232 C232 1.143(5)
C1 C2 1.365(5)
C1 C112 1.461(5)
C1 C5 1.495(5)
C2 C212 1.465(5)
C2 C3 1.482(5)
C3 C4 1.473(6)
C4 C5 1.484(6)
C111 C112 1.365(5)
C111 C115 1.487(5)
C112 C113 1.446(5)
C113 C114 1.369(5)
C120 C121 1.418(6)
C120 C124 1.420(5)
C120 C125 1.496(5)
C121 C122 1.444(6)
C121 C126 1.495(6)
C122 C123 1.413(6)
C122 C127 1.508(6)
C123 C124 1.426(5)
C123 C128 1.506(6)
C124 C129 1.508(6)
C211 C212 1.378(5)
C211 C215 1.496(6)
C212 C213 1.442(5)
C213 C214 1.374(5)
C220 C221 1.405(6)
C220 C224 1.447(5)
C220 C225 1.502(6)
C221 C222 1.439(6)
C221 C226 1.499(5)
C222 C223 1.414(5)
C222 C227 1.496(6)
C223 C224 1.417(6)
C223 C228 1.508(5)
C224 C229 1.497(6)

loop_
_geom_torsion_atom_site_label_1
_geom_torsion_atom_site_label_2
_geom_torsion_atom_site_label_3
_geom_torsion_atom_site_label_4
_geom_torsion
C112 C1 C2 C212 -12.7(8)
C5 C1 C2 C212 165.4(4)
C112 C1 C2 C3 172.2(4)
C5 C1 C2 C3 -9.7(5)
C1 C2 C3 F1 -120.6(4)
C212 C2 C3 F1 63.7(5)
C1 C2 C3 F2 119.7(4)
C212 C2 C3 F2 -56.0(5)
C1 C2 C3 C4 -0.3(4)
C212 C2 C3 C4 -176.0(3)
F1 C3 C4 F4 -101.7(5)
F2 C3 C4 F4 13.0(6)
C2 C3 C4 F4 135.4(4)
F1 C3 C4 F3 11.5(5)
F2 C3 C4 F3 126.2(4)
C2 C3 C4 F3 -111.5(4)
F1 C3 C4 C5 133.1(4)
F2 C3 C4 C5 -112.2(4)
C2 C3 C4 C5 10.2(4)
F4 C4 C5 F5 92.6(5)
F3 C4 C5 F5 -20.2(5)
C3 C4 C5 F5 -141.5(3)
F4 C4 C5 F6 -20.0(5)
F3 C4 C5 F6 -132.8(4)
C3 C4 C5 F6 105.9(3)
F4 C4 C5 C1 -141.4(4)
F3 C4 C5 C1 105.9(4)
C3 C4 C5 C1 -15.5(4)
C2 C1 C5 F5 141.2(4)
C112 C1 C5 F5 -40.5(5)
C2 C1 C5 F6 -103.2(4)
C112 C1 C5 F6 75.2(4)
C2 C1 C5 C4 15.7(4)
C112 C1 C5 C4 -165.9(3)
C114 S1 C111 C112 -0.2(3)
C114 S1 C111 C115 -178.4(3)
C115 C111 C112 C113 177.6(4)
S1 C111 C112 C113 -0.4(4)
C115 C111 C112 C1 1.6(6)
S1 C111 C112 C1 -176.4(3)
C2 C1 C112 C111 -43.8(7)
C5 C1 C112 C111 138.2(4)
C2 C1 C112 C113 140.5(5)
C5 C1 C112 C113 -37.4(6)
C111 C112 C113 C114 0.9(5)
C1 C112 C113 C114 177.0(3)
C112 C113 C114 S1 -1.0(4)
C112 C113 C114 Fe1 178.7(3)
C111 S1 C114 C113 0.7(3)
C111 S1 C114 Fe1 -179.0(2)
C132 Fe1 C114 C113 136.2(4)
C131 Fe1 C114 C113 39.6(4)
C122 Fe1 C114 C113 -50.8(5)
C121 Fe1 C114 C113 -58.8(4)
C123 Fe1 C114 C113 -122.6(4)
C124 Fe1 C114 C113 -127.6(4)
C120 Fe1 C114 C113 -95.4(4)
C132 Fe1 C114 S1 -44.1(3)
C131 Fe1 C114 S1 -140.7(3)
C122 Fe1 C114 S1 128.9(3)
C121 Fe1 C114 S1 120.9(2)
C123 Fe1 C114 S1 57.1(4)
C124 Fe1 C114 S1 52.1(3)
C120 Fe1 C114 S1 84.3(2)
C132 Fe1 C120 C121 -155.3(3)
C131 Fe1 C120 C121 27.5(4)
C114 Fe1 C120 C121 112.3(2)
C122 Fe1 C120 C121 -39.1(2)
C123 Fe1 C120 C121 -82.3(3)
C124 Fe1 C120 C121 -120.2(3)
C132 Fe1 C120 C124 -35.1(3)
C131 Fe1 C120 C124 147.7(3)
C114 Fe1 C120 C124 -127.5(3)
C122 Fe1 C120 C124 81.1(3)
C121 Fe1 C120 C124 120.2(3)
C123 Fe1 C120 C124 37.9(2)
C132 Fe1 C120 C125 84.8(4)
C131 Fe1 C120 C125 -92.4(5)
C114 Fe1 C120 C125 -7.6(4)
C122 Fe1 C120 C125 -159.0(5)
C121 Fe1 C120 C125 -119.9(5)
C123 Fe1 C120 C125 157.8(5)
C124 Fe1 C120 C125 119.9(5)
C124 C120 C121 C122 2.2(5)
C125 C120 C121 C122 -174.0(4)
Fe1 C120 C121 C122 61.1(3)
C124 C120 C121 C126 177.7(4)
C125 C120 C121 C126 1.4(7)
Fe1 C120 C121 C126 -123.5(5)
C124 C120 C121 Fe1 -58.9(3)
C125 C120 C121 Fe1 124.9(4)
C132 Fe1 C121 C120 64.0(6)
C131 Fe1 C121 C120 -160.7(2)
C114 Fe1 C121 C120 -70.8(2)
C122 Fe1 C121 C120 116.9(3)
C123 Fe1 C121 C120 79.7(2)
C124 Fe1 C121 C120 36.5(2)
C132 Fe1 C121 C122 -52.9(6)
C131 Fe1 C121 C122 82.4(3)
C114 Fe1 C121 C122 172.3(2)
C123 Fe1 C121 C122 -37.2(2)
C124 Fe1 C121 C122 -80.5(2)
C120 Fe1 C121 C122 -116.9(3)
C132 Fe1 C121 C126 -173.4(5)
C131 Fe1 C121 C126 -38.1(4)
C114 Fe1 C121 C126 51.8(4)
C122 Fe1 C121 C126 -120.5(5)
C123 Fe1 C121 C126 -157.8(4)
C124 Fe1 C121 C126 159.0(4)
C120 Fe1 C121 C126 122.5(5)
C120 C121 C122 C123 -1.7(5)
C126 C121 C122 C123 -177.2(4)
Fe1 C121 C122 C123 60.6(3)
C120 C121 C122 C127 173.4(4)
C126 C121 C122 C127 -2.1(7)
Fe1 C121 C122 C127 -124.2(5)
C120 C121 C122 Fe1 -62.4(3)
C126 C121 C122 Fe1 122.2(5)
C132 Fe1 C122 C123 40.7(3)
C131 Fe1 C122 C123 140.1(3)
C114 Fe1 C122 C123 -130.8(3)
C121 Fe1 C122 C123 -118.6(3)
C124 Fe1 C122 C123 -37.7(2)
C120 Fe1 C122 C123 -80.6(2)
C132 Fe1 C122 C121 159.3(3)
C131 Fe1 C122 C121 -101.3(2)
C114 Fe1 C122 C121 -12.2(4)
C123 Fe1 C122 C121 118.6(3)
C124 Fe1 C122 C121 80.9(2)
C120 Fe1 C122 C121 38.0(2)
C132 Fe1 C122 C127 -81.6(5)
C131 Fe1 C122 C127 17.7(4)
C114 Fe1 C122 C127 106.9(4)
C121 Fe1 C122 C127 119.0(5)
C123 Fe1 C122 C127 -122.4(5)
C124 Fe1 C122 C127 -160.1(5)
C120 Fe1 C122 C127 157.1(5)
C121 C122 C123 C124 0.6(5)
C127 C122 C123 C124 -174.4(5)
Fe1 C122 C123 C124 60.9(3)
C121 C122 C123 C128 176.8(4)
C127 C122 C123 C128 1.8(8)
Fe1 C122 C123 C128 -123.0(5)
C121 C122 C123 Fe1 -60.2(3)
C127 C122 C123 Fe1 124.8(5)
C132 Fe1 C123 C122 -147.5(3)
C131 Fe1 C123 C122 -48.1(3)
C114 Fe1 C123 C122 111.0(4)
C121 Fe1 C123 C122 38.1(2)
C124 Fe1 C123 C122 118.4(3)
C120 Fe1 C123 C122 81.0(3)
C132 Fe1 C123 C124 94.0(3)
C131 Fe1 C123 C124 -166.5(3)
C114 Fe1 C123 C124 -7.4(4)
C122 Fe1 C123 C124 -118.4(3)
C121 Fe1 C123 C124 -80.3(3)
C120 Fe1 C123 C124 -37.4(2)
C132 Fe1 C123 C128 -27.0(4)
C131 Fe1 C123 C128 72.4(5)
C114 Fe1 C123 C128 -128.5(4)
C122 Fe1 C123 C128 120.5(5)
C121 Fe1 C123 C128 158.6(4)
C124 Fe1 C123 C128 -121.1(5)
C120 Fe1 C123 C128 -158.5(5)
C121 C120 C124 C123 -1.9(5)
C125 C120 C124 C123 174.4(4)
Fe1 C120 C124 C123 -60.3(3)
C121 C120 C124 C129 -178.3(4)
C125 C120 C124 C129 -2.0(7)
Fe1 C120 C124 C129 123.3(5)
C121 C120 C124 Fe1 58.4(3)
C125 C120 C124 Fe1 -125.3(4)
C122 C123 C124 C120 0.8(5)
C128 C123 C124 C120 -175.4(4)
Fe1 C123 C124 C120 61.2(3)
C122 C123 C124 C129 177.2(4)
C128 C123 C124 C129 1.0(7)
Fe1 C123 C124 C129 -122.4(5)
C122 C123 C124 Fe1 -60.4(3)
C128 C123 C124 Fe1 123.4(5)
C132 Fe1 C124 C120 153.2(3)
C131 Fe1 C124 C120 -86.5(5)
C114 Fe1 C124 C120 57.7(3)
C122 Fe1 C124 C120 -80.7(3)
C121 Fe1 C124 C120 -36.6(2)
C123 Fe1 C124 C120 -118.3(3)
C132 Fe1 C124 C123 -88.5(3)
C131 Fe1 C124 C123 31.8(6)
C114 Fe1 C124 C123 176.0(2)
C122 Fe1 C124 C123 37.5(2)
C121 Fe1 C124 C123 81.7(3)
C120 Fe1 C124 C123 118.3(3)
C132 Fe1 C124 C129 31.7(4)
C131 Fe1 C124 C129 152.0(5)
C114 Fe1 C124 C129 -63.7(4)
C122 Fe1 C124 C129 157.8(4)
C121 Fe1 C124 C129 -158.1(4)
C123 Fe1 C124 C129 120.2(5)
C120 Fe1 C124 C129 -121.5(5)
C132 Fe1 C131 O131 152(18)
C114 Fe1 C131 O131 -115(18)
C122 Fe1 C131 O131 27(18)
C121 Fe1 C131 O131 -13(18)
C123 Fe1 C131 O131 55(18)
C124 Fe1 C131 O131 32(18)
C120 Fe1 C131 O131 -30(18)
C131 Fe1 C132 O132 -110(10)
C114 Fe1 C132 O132 161(10)
C122 Fe1 C132 O132 -13(11)
C121 Fe1 C132 O132 26(11)
C123 Fe1 C132 O132 11(10)
C124 Fe1 C132 O132 51(10)
C120 Fe1 C132 O132 72(11)
C214 S2 C211 C212 -0.8(3)
C214 S2 C211 C215 -179.2(3)
C215 C211 C212 C213 178.1(4)
S2 C211 C212 C213 0.0(4)
C215 C211 C212 C2 2.7(7)
S2 C211 C212 C2 -175.4(3)
C1 C2 C212 C211 -40.9(7)
C3 C2 C212 C211 133.8(4)
C1 C2 C212 C213 144.3(4)
C3 C2 C212 C213 -41.0(5)
C211 C212 C213 C214 1.2(5)
C2 C212 C213 C214 176.6(3)
C212 C213 C214 S2 -1.7(4)
C212 C213 C214 Fe2 176.8(3)
C211 S2 C214 C213 1.5(3)
C211 S2 C214 Fe2 -177.3(2)
C231 Fe2 C214 C213 44.3(4)
C232 Fe2 C214 C213 138.1(4)
C220 Fe2 C214 C213 -53.1(5)
C221 Fe2 C214 C213 -124.8(4)
C222 Fe2 C214 C213 -122.8(4)
C224 Fe2 C214 C213 -53.9(4)
C223 Fe2 C214 C213 -88.2(4)
C231 Fe2 C214 S2 -137.2(2)
C232 Fe2 C214 S2 -43.4(2)
C220 Fe2 C214 S2 125.3(3)
C221 Fe2 C214 S2 53.7(4)
C222 Fe2 C214 S2 55.6(3)
C224 Fe2 C214 S2 124.6(2)
C223 Fe2 C214 S2 90.2(2)
C231 Fe2 C220 C221 144.5(3)
C232 Fe2 C220 C221 47.1(3)
C214 Fe2 C220 C221 -119.8(3)
C222 Fe2 C220 C221 -38.0(2)
C224 Fe2 C220 C221 -118.7(3)
C223 Fe2 C220 C221 -80.7(3)
C231 Fe2 C220 C224 -96.8(3)
C232 Fe2 C220 C224 165.8(3)
C214 Fe2 C220 C224 -1.1(4)
C221 Fe2 C220 C224 118.7(3)
C222 Fe2 C220 C224 80.7(3)
C223 Fe2 C220 C224 38.0(2)
C231 Fe2 C220 C225 23.1(4)
C232 Fe2 C220 C225 -74.3(5)
C214 Fe2 C220 C225 118.8(4)
C221 Fe2 C220 C225 -121.4(5)
C222 Fe2 C220 C225 -159.4(4)
C224 Fe2 C220 C225 119.9(5)
C223 Fe2 C220 C225 157.9(5)
C224 C220 C221 C222 0.0(4)
C225 C220 C221 C222 -176.1(4)
Fe2 C220 C221 C222 60.2(3)
C224 C220 C221 C226 175.1(4)
C225 C220 C221 C226 -0.9(7)
Fe2 C220 C221 C226 -124.7(4)
C224 C220 C221 Fe2 -60.2(3)
C225 C220 C221 Fe2 123.7(4)
C231 Fe2 C221 C220 -45.0(3)
C232 Fe2 C221 C220 -140.9(3)
C214 Fe2 C221 C220 121.6(3)
C222 Fe2 C221 C220 118.7(4)
C224 Fe2 C221 C220 38.1(2)
C223 Fe2 C221 C220 80.9(3)
C231 Fe2 C221 C222 -163.7(3)
C232 Fe2 C221 C222 100.4(3)
C214 Fe2 C221 C222 2.9(4)
C220 Fe2 C221 C222 -118.7(4)
C224 Fe2 C221 C222 -80.6(3)
C223 Fe2 C221 C222 -37.8(2)
C231 Fe2 C221 C226 76.9(5)
C232 Fe2 C221 C226 -18.9(5)
C214 Fe2 C221 C226 -116.5(5)
C220 Fe2 C221 C226 122.0(6)
C222 Fe2 C221 C226 -119.4(6)
C224 Fe2 C221 C226 160.1(5)
C223 Fe2 C221 C226 -157.2(5)
C220 C221 C222 C223 2.1(4)
C226 C221 C222 C223 -173.2(4)
Fe2 C221 C222 C223 62.6(3)
C220 C221 C222 C227 176.8(4)
C226 C221 C222 C227 1.5(7)
Fe2 C221 C222 C227 -122.7(4)
C220 C221 C222 Fe2 -60.5(3)
C226 C221 C222 Fe2 124.2(4)
C231 Fe2 C222 C223 -72.4(6)
C232 Fe2 C222 C223 159.9(3)
C214 Fe2 C222 C223 64.6(3)
C220 Fe2 C222 C223 -80.1(3)
C221 Fe2 C222 C223 -117.1(4)
C224 Fe2 C222 C223 -36.0(2)
C231 Fe2 C222 C221 44.8(6)
C232 Fe2 C222 C221 -83.0(3)
C214 Fe2 C222 C221 -178.3(3)
C220 Fe2 C222 C221 37.1(3)
C224 Fe2 C222 C221 81.1(3)
C223 Fe2 C222 C221 117.1(4)
C231 Fe2 C222 C227 164.8(5)
C232 Fe2 C222 C227 37.1(4)
C214 Fe2 C222 C227 -58.2(4)
C220 Fe2 C222 C227 157.1(4)
C221 Fe2 C222 C227 120.1(5)
C224 Fe2 C222 C227 -158.9(4)
C223 Fe2 C222 C227 -122.8(5)
C221 C222 C223 C224 -3.4(4)
C227 C222 C223 C224 -178.0(4)
Fe2 C222 C223 C224 58.0(3)
C221 C222 C223 C228 174.4(4)
C227 C222 C223 C228 -0.2(6)
Fe2 C222 C223 C228 -124.3(4)
C221 C222 C223 Fe2 -61.3(3)
C227 C222 C223 Fe2 124.1(4)
C231 Fe2 C223 C222 155.2(3)
C232 Fe2 C223 C222 -28.1(4)
C214 Fe2 C223 C222 -119.0(3)
C220 Fe2 C223 C222 81.8(3)
C221 Fe2 C223 C222 38.9(3)
C224 Fe2 C223 C222 121.0(3)
C231 Fe2 C223 C224 34.2(3)
C232 Fe2 C223 C224 -149.1(3)
C214 Fe2 C223 C224 119.9(2)
C220 Fe2 C223 C224 -39.2(2)
C221 Fe2 C223 C224 -82.1(3)
C222 Fe2 C223 C224 -121.0(3)
C231 Fe2 C223 C228 -85.5(5)
C232 Fe2 C223 C228 91.2(4)
C214 Fe2 C223 C228 0.2(4)
C220 Fe2 C223 C228 -158.9(5)
C221 Fe2 C223 C228 158.1(5)
C222 Fe2 C223 C228 119.3(5)
C224 Fe2 C223 C228 -119.7(5)
C222 C223 C224 C220 3.3(4)
C228 C223 C224 C220 -174.4(4)
Fe2 C223 C224 C220 61.2(3)
C222 C223 C224 C229 176.9(4)
C228 C223 C224 C229 -0.8(7)
Fe2 C223 C224 C229 -125.2(4)
C222 C223 C224 Fe2 -57.9(3)
C228 C223 C224 Fe2 124.4(4)
C221 C220 C224 C223 -2.0(4)
C225 C220 C224 C223 174.1(4)
Fe2 C220 C224 C223 -62.5(3)
C221 C220 C224 C229 -175.6(4)
C225 C220 C224 C229 0.5(7)
Fe2 C220 C224 C229 123.9(4)
C221 C220 C224 Fe2 60.5(3)
C225 C220 C224 Fe2 -123.4(4)
C231 Fe2 C224 C223 -155.2(2)
C232 Fe2 C224 C223 82.5(5)
C214 Fe2 C224 C223 -63.8(2)
C220 Fe2 C224 C223 116.8(3)
C221 Fe2 C224 C223 79.8(2)
C222 Fe2 C224 C223 36.0(2)
C231 Fe2 C224 C220 88.0(3)
C232 Fe2 C224 C220 -34.2(6)
C214 Fe2 C224 C220 179.4(2)
C221 Fe2 C224 C220 -37.0(2)
C222 Fe2 C224 C220 -80.8(3)
C223 Fe2 C224 C220 -116.8(3)
C231 Fe2 C224 C229 -32.8(4)
C232 Fe2 C224 C229 -155.0(5)
C214 Fe2 C224 C229 58.6(4)
C220 Fe2 C224 C229 -120.8(5)
C221 Fe2 C224 C229 -157.8(5)
C222 Fe2 C224 C229 158.4(4)
C223 Fe2 C224 C229 122.5(5)
C232 Fe2 C231 O231 18(8)
C214 Fe2 C231 O231 111(8)
C220 Fe2 C231 O231 -103(8)
C221 Fe2 C231 O231 -76(8)
C222 Fe2 C231 O231 -110(8)
C224 Fe2 C231 O231 -143(8)
C223 Fe2 C231 O231 -164(8)
C231 Fe2 C232 O232 -81(9)
C214 Fe2 C232 O232 -171(9)
C220 Fe2 C232 O232 17(9)
C221 Fe2 C232 O232 44(9)
C222 Fe2 C232 O232 84(9)
C224 Fe2 C232 O232 42(9)
C223 Fe2 C232 O232 101(9)
